data_1559273
loop_
_publ_author_name
'MITSUHASHI, Ryoji'
'MIKURIYA, Masahiro'

_publ_section_title
;
 Synthesis and Crystal Structure of
 Tris[2-(2-imidazolinyl)phenolato]ruthenium(III)
;
_journal_issue 0
_journal_name_full 'X-ray Structure Analysis Online'
_journal_page_first 33
_journal_page_last 34
_journal_paper_doi 10.2116/xraystruct.36.33
_journal_volume 36
_journal_year 2020
_chemical_formula_moiety 'C27 H27 N6 O3 Ru, C3 H7 N O'
_chemical_formula_sum 'C30 H34 N7 O4 Ru'
_chemical_formula_weight 657.71
_space_group_crystal_system monoclinic
_space_group_IT_number 14
_space_group_name_Hall '-P 2ybc'
_space_group_name_H-M_alt 'P 1 21/c 1'
_atom_sites_solution_hydrogens mixed
_audit_creation_method SHELXL-2014/7
_cell_angle_alpha 90
_cell_angle_beta 113.904(3)
_cell_angle_gamma 90
_cell_formula_units_Z 4
_cell_length_a 10.2053(18)
_cell_length_b 33.277(6)
_cell_length_c 8.8733(15)
_cell_measurement_reflns_used 1069
_cell_measurement_temperature 90(2)
_cell_measurement_theta_max 20.05
_cell_measurement_theta_min 2.27
_cell_volume 2754.9(8)
_computing_cell_refinement 'Bruker SAINT'
_computing_data_collection 'Bruker APEX'
_computing_data_reduction 'Bruker SAINT'
_computing_molecular_graphics 'Yadokari-XG 2009 (Wakita,Nemoto et al., 2009)'
_computing_publication_material 'SHELXL-2014/7 (Sheldrick, 2014)'
_computing_structure_refinement 'SHELXL-2014/7 (Sheldrick, 2014)'
_computing_structure_solution 'SHELXT 2014/5 (Sheldrick, 2014)'
_diffrn_ambient_temperature 90(2)
_diffrn_measured_fraction_theta_full 1.000
_diffrn_measured_fraction_theta_max 0.997
_diffrn_measurement_device_type 'Bruker APEX CCD'
_diffrn_measurement_method '\f and \w scans'
_diffrn_radiation_type MoK\a
_diffrn_radiation_wavelength 0.71073
_diffrn_reflns_av_R_equivalents 0.0926
_diffrn_reflns_av_unetI/netI 0.1217
_diffrn_reflns_Laue_measured_fraction_full 1.000
_diffrn_reflns_Laue_measured_fraction_max 0.997
_diffrn_reflns_limit_h_max 13
_diffrn_reflns_limit_h_min -13
_diffrn_reflns_limit_k_max 26
_diffrn_reflns_limit_k_min -43
_diffrn_reflns_limit_l_max 10
_diffrn_reflns_limit_l_min -11
_diffrn_reflns_number 17498
_diffrn_reflns_point_group_measured_fraction_full 1.000
_diffrn_reflns_point_group_measured_fraction_max 0.997
_diffrn_reflns_theta_full 25.242
_diffrn_reflns_theta_max 27.497
_diffrn_reflns_theta_min 2.183
_exptl_absorpt_coefficient_mu 0.620
_exptl_absorpt_correction_T_max 0.935
_exptl_absorpt_correction_T_min 0.907
_exptl_absorpt_correction_type multi-scan
_exptl_absorpt_process_details SADABS
_exptl_crystal_colour brown
_exptl_crystal_density_diffrn 1.586
_exptl_crystal_description platelet
_exptl_crystal_F_000 1356
_exptl_crystal_size_max 0.160
_exptl_crystal_size_mid 0.140
_exptl_crystal_size_min 0.110
_refine_diff_density_max 1.289
_refine_diff_density_min -0.844
_refine_diff_density_rms 0.131
_refine_ls_extinction_method none
_refine_ls_goodness_of_fit_ref 1.027
_refine_ls_hydrogen_treatment mixed
_refine_ls_matrix_type full
_refine_ls_number_parameters 393
_refine_ls_number_reflns 6316
_refine_ls_number_restraints 0
_refine_ls_restrained_S_all 1.027
_refine_ls_R_factor_all 0.1168
_refine_ls_R_factor_gt 0.0711
_refine_ls_shift/su_max 0.000
_refine_ls_shift/su_mean 0.000
_refine_ls_structure_factor_coef Fsqd
_refine_ls_weighting_details 'w=1/[\s^2^(Fo^2^)+(0.0554P)^2^] where P=(Fo^2^+2Fc^2^)/3'
_refine_ls_weighting_scheme calc
_refine_ls_wR_factor_gt 0.1350
_refine_ls_wR_factor_ref 0.1487
_reflns_Friedel_coverage 0.000
_reflns_number_gt 4208
_reflns_number_total 6316
_reflns_threshold_expression 'I > 2\s(I)'
_cod_data_source_file 36_33_1.txt
_cod_data_source_block 1101181m_0ma
_cod_original_sg_symbol_H-M 'P 21/c'
_cod_database_code 1559273
_shelx_shelxl_version_number 2014/7
_shelx_space_group_comment
;
The symmetry employed for this shelxl refinement is uniquely defined
by the following loop, which should always be used as a source of
symmetry information in preference to the above space-group names.
They are only intended as comments.
;
_shelx_estimated_absorpt_t_min 0.907
_shelx_estimated_absorpt_t_max 0.935

loop_
_space_group_symop_operation_xyz
'x, y, z'
'-x, y+1/2, -z+1/2'
'-x, -y, -z'
'x, -y-1/2, z-1/2'

loop_
_atom_site_label
_atom_site_type_symbol
_atom_site_fract_x
_atom_site_fract_y
_atom_site_fract_z
_atom_site_U_iso_or_equiv
_atom_site_adp_type
_atom_site_occupancy
_atom_site_site_symmetry_order
_atom_site_calc_flag
_atom_site_refinement_flags_posn
_atom_site_refinement_flags_adp
_atom_site_refinement_flags_occupancy
_atom_site_disorder_assembly
_atom_site_disorder_group
Ru1 Ru 0.39527(4) 0.39400(2) 0.31405(5) 0.01821(13) Uani 1 1 d . . . . .
O1 O 0.5313(4) 0.36405(11) 0.2424(4) 0.0253(9) Uani 1 1 d . . . . .
C1 C 0.4995(6) 0.34444(17) 0.1031(6) 0.0239(12) Uani 1 1 d . . . . .
C2 C 0.5980(6) 0.31524(17) 0.0980(7) 0.0261(13) Uani 1 1 d . . . . .
H2 H 0.6829 0.3107 0.1941 0.031 Uiso 1 1 calc R U . . .
C3 C 0.5750(6) 0.29328(17) -0.0410(7) 0.0284(14) Uani 1 1 d . . . . .
H3 H 0.6422 0.2733 -0.0392 0.034 Uiso 1 1 calc R U . . .
C4 C 0.4534(6) 0.30013(18) -0.1850(8) 0.0328(14) Uani 1 1 d . . . . .
H4 H 0.4390 0.2857 -0.2828 0.039 Uiso 1 1 calc R U . . .
C5 C 0.3547(6) 0.32796(18) -0.1840(7) 0.0298(14) Uani 1 1 d . . . . .
H5 H 0.2708 0.3320 -0.2819 0.036 Uiso 1 1 calc R U . . .
C6 C 0.3735(6) 0.35088(17) -0.0422(6) 0.0238(12) Uani 1 1 d . . . . .
C7 C 0.2676(6) 0.38108(17) -0.0531(7) 0.0234(12) Uani 1 1 d . . . . .
N1 N 0.1551(5) 0.39013(16) -0.1991(6) 0.0295(12) Uani 1 1 d . . . . .
H1 H 0.167(7) 0.393(2) -0.286(9) 0.06(2) Uiso 1 1 d . . . . .
C8 C 0.0820(6) 0.42604(19) -0.1742(7) 0.0310(14) Uani 1 1 d . . . . .
H8 H -0.0235 0.4233 -0.2288 0.037 Uiso 1 1 calc R U . . .
H8A H 0.1119 0.4506 -0.2146 0.037 Uiso 1 1 calc R U . . .
C9 C 0.1347(6) 0.42614(17) 0.0125(6) 0.0249(13) Uani 1 1 d . . . . .
H9 H 0.1583 0.4538 0.0563 0.030 Uiso 1 1 calc R U . . .
H9A H 0.0607 0.4151 0.0462 0.030 Uiso 1 1 calc R U . . .
N2 N 0.2634(5) 0.40069(13) 0.0733(5) 0.0229(11) Uani 1 1 d . . . . .
O2 O 0.2639(4) 0.42698(11) 0.3829(4) 0.0205(8) Uani 1 1 d . . . . .
C10 C 0.1398(5) 0.41465(16) 0.3855(6) 0.0189(11) Uani 1 1 d . . . . .
C11 C 0.0464(5) 0.44522(16) 0.3975(6) 0.0207(12) Uani 1 1 d . . . . .
H11 H 0.0741 0.4726 0.4026 0.025 Uiso 1 1 calc R U . . .
C12 C -0.0833(5) 0.43560(18) 0.4019(6) 0.0244(13) Uani 1 1 d . . . . .
H12 H -0.1431 0.4564 0.4118 0.029 Uiso 1 1 calc R U . . .
C13 C -0.1276(6) 0.39584(18) 0.3920(6) 0.0257(13) Uani 1 1 d . . . . .
H13 H -0.2182 0.3894 0.3922 0.031 Uiso 1 1 calc R U . . .
C14 C -0.0389(6) 0.36627(17) 0.3820(6) 0.0243(12) Uani 1 1 d . . . . .
H14 H -0.0688 0.3391 0.3768 0.029 Uiso 1 1 calc R U . . .
C15 C 0.0957(5) 0.37466(17) 0.3790(6) 0.0199(12) Uani 1 1 d . . . . .
C16 C 0.1830(6) 0.34039(15) 0.3685(6) 0.0200(12) Uani 1 1 d . . . . .
N3 N 0.1584(5) 0.30230(15) 0.4067(6) 0.0284(12) Uani 1 1 d . . . . .
H3A H 0.075(6) 0.2976(16) 0.392(6) 0.020(16) Uiso 1 1 d . . . . .
C17 C 0.2444(6) 0.27457(17) 0.3591(7) 0.0282(13) Uani 1 1 d . . . . .
H17 H 0.1871 0.2615 0.2524 0.034 Uiso 1 1 calc R U . . .
H17A H 0.2886 0.2537 0.4443 0.034 Uiso 1 1 calc R U . . .
C18 C 0.3569(6) 0.30253(17) 0.3453(7) 0.0295(14) Uani 1 1 d . . . . .
H18 H 0.4475 0.3009 0.4452 0.035 Uiso 1 1 calc R U . . .
H18A H 0.3764 0.2957 0.2478 0.035 Uiso 1 1 calc R U . . .
N4 N 0.2933(5) 0.34300(13) 0.3282(5) 0.0200(10) Uani 1 1 d . . . . .
O3 O 0.5235(4) 0.38457(11) 0.5506(4) 0.0229(9) Uani 1 1 d . . . . .
C19 C 0.5989(5) 0.41169(16) 0.6587(6) 0.0199(12) Uani 1 1 d . . . . .
C20 C 0.6493(5) 0.40075(17) 0.8267(6) 0.0222(12) Uani 1 1 d . . . . .
H20 H 0.6203 0.3757 0.8541 0.027 Uiso 1 1 calc R U . . .
C21 C 0.7386(5) 0.42489(17) 0.9523(6) 0.0232(12) Uani 1 1 d . . . . .
H21 H 0.7716 0.4161 1.0635 0.028 Uiso 1 1 calc R U . . .
C22 C 0.7801(6) 0.46184(17) 0.9161(6) 0.0237(12) Uani 1 1 d . . . . .
H22 H 0.8419 0.4787 1.0017 0.028 Uiso 1 1 calc R U . . .
C23 C 0.7300(5) 0.47396(16) 0.7528(6) 0.0186(11) Uani 1 1 d . . . . .
H23 H 0.7590 0.4994 0.7286 0.022 Uiso 1 1 calc R U . . .
C24 C 0.6381(5) 0.45017(15) 0.6213(6) 0.0160(11) Uani 1 1 d . . . . .
C25 C 0.5951(5) 0.46435(15) 0.4520(6) 0.0173(11) Uani 1 1 d . . . . .
N5 N 0.6560(5) 0.49822(14) 0.4186(6) 0.0210(10) Uani 1 1 d . . . . .
C26 C 0.5955(5) 0.50458(16) 0.2409(6) 0.0208(12) Uani 1 1 d . . . . .
H26 H 0.6717 0.5077 0.1996 0.025 Uiso 1 1 calc R U . . .
H26A H 0.5324 0.5285 0.2094 0.025 Uiso 1 1 calc R U . . .
C27 C 0.5099(6) 0.46571(17) 0.1760(6) 0.0224(12) Uani 1 1 d . . . . .
H27 H 0.4109 0.4719 0.0969 0.027 Uiso 1 1 calc R U . . .
H27A H 0.5564 0.4487 0.1203 0.027 Uiso 1 1 calc R U . . .
N6 N 0.5088(4) 0.44542(13) 0.3210(5) 0.0204(10) Uani 1 1 d . . . . .
C28 C -0.1205(7) 0.23800(19) 0.3140(8) 0.0359(15) Uani 1 1 d . . . . .
H28 H -0.1550 0.2499 0.2076 0.043 Uiso 1 1 calc R U . . .
O4 O -0.0799(5) 0.26105(13) 0.4316(6) 0.0435(12) Uani 1 1 d . . . . .
N7 N -0.1215(5) 0.19824(14) 0.3190(6) 0.0272(11) Uani 1 1 d . . . . .
C29 C -0.1767(7) 0.1744(2) 0.1699(7) 0.0436(18) Uani 1 1 d . . . . .
H29 H -0.2661 0.1614 0.1592 0.065 Uiso 1 1 calc R U . . .
H29A H -0.1061 0.1539 0.1750 0.065 Uiso 1 1 calc R U . . .
H29B H -0.1952 0.1919 0.0745 0.065 Uiso 1 1 calc R U . . .
C30 C -0.0656(7) 0.17821(19) 0.4749(7) 0.0400(16) Uani 1 1 d . . . . .
H30 H -0.0297 0.1982 0.5635 0.060 Uiso 1 1 calc R U . . .
H30A H 0.0129 0.1604 0.4811 0.060 Uiso 1 1 calc R U . . .
H30B H -0.1417 0.1623 0.4869 0.060 Uiso 1 1 calc R U . . .
H5A H 0.671(6) 0.5187(17) 0.479(7) 0.023(16) Uiso 1 1 d . . . . .

loop_
_atom_site_aniso_label
_atom_site_aniso_U_11
_atom_site_aniso_U_22
_atom_site_aniso_U_33
_atom_site_aniso_U_23
_atom_site_aniso_U_13
_atom_site_aniso_U_12
Ru1 0.0183(2) 0.0194(2) 0.0156(2) -0.0013(2) 0.00553(16) 0.0008(2)
O1 0.022(2) 0.030(2) 0.021(2) -0.0020(18) 0.0063(17) 0.0033(17)
C1 0.028(3) 0.029(3) 0.014(3) -0.004(2) 0.008(2) -0.002(3)
C2 0.024(3) 0.028(3) 0.028(3) -0.001(3) 0.011(2) 0.004(3)
C3 0.026(3) 0.025(3) 0.039(4) -0.001(3) 0.019(3) 0.000(3)
C4 0.037(4) 0.030(3) 0.035(4) -0.006(3) 0.017(3) -0.007(3)
C5 0.033(3) 0.030(3) 0.025(3) -0.005(3) 0.011(3) -0.007(3)
C6 0.024(3) 0.024(3) 0.022(3) 0.000(3) 0.008(2) -0.001(2)
C7 0.024(3) 0.023(3) 0.021(3) -0.004(2) 0.007(2) -0.002(2)
N1 0.029(3) 0.036(3) 0.019(3) -0.002(3) 0.005(2) 0.006(2)
C8 0.026(3) 0.035(4) 0.028(3) -0.004(3) 0.006(3) -0.001(3)
C9 0.024(3) 0.026(3) 0.024(3) 0.001(3) 0.009(2) -0.001(3)
N2 0.025(3) 0.023(3) 0.021(2) 0.001(2) 0.010(2) 0.001(2)
O2 0.022(2) 0.0169(19) 0.024(2) -0.0009(16) 0.0106(16) -0.0014(16)
C10 0.018(3) 0.023(3) 0.015(3) -0.002(2) 0.006(2) 0.001(2)
C11 0.020(3) 0.018(3) 0.021(3) 0.000(2) 0.004(2) 0.000(2)
C12 0.020(3) 0.036(4) 0.014(3) 0.001(3) 0.004(2) 0.004(3)
C13 0.021(3) 0.035(3) 0.022(3) 0.005(3) 0.010(2) 0.002(3)
C14 0.025(3) 0.021(3) 0.023(3) 0.004(3) 0.006(2) 0.001(2)
C15 0.022(3) 0.024(3) 0.009(3) 0.000(2) 0.001(2) 0.004(2)
C16 0.030(3) 0.013(3) 0.016(3) -0.002(2) 0.009(2) -0.004(2)
N3 0.027(3) 0.027(3) 0.033(3) -0.001(2) 0.013(2) -0.002(2)
C17 0.038(4) 0.019(3) 0.024(3) -0.001(3) 0.009(3) 0.006(3)
C18 0.035(3) 0.026(3) 0.029(3) -0.001(3) 0.014(3) 0.005(3)
N4 0.027(2) 0.014(2) 0.016(2) -0.0006(19) 0.0045(19) 0.0015(19)
O3 0.027(2) 0.019(2) 0.020(2) -0.0023(16) 0.0070(17) -0.0023(16)
C19 0.018(3) 0.022(3) 0.022(3) -0.001(2) 0.010(2) 0.005(2)
C20 0.022(3) 0.026(3) 0.016(3) 0.009(2) 0.006(2) 0.004(2)
C21 0.022(3) 0.031(3) 0.011(3) 0.002(2) 0.001(2) 0.004(2)
C22 0.025(3) 0.023(3) 0.018(3) -0.001(2) 0.004(2) 0.005(2)
C23 0.017(3) 0.019(3) 0.020(3) -0.001(2) 0.008(2) 0.004(2)
C24 0.015(3) 0.018(3) 0.014(3) -0.001(2) 0.005(2) 0.004(2)
C25 0.017(3) 0.018(3) 0.019(3) -0.001(2) 0.008(2) 0.006(2)
N5 0.025(3) 0.019(3) 0.019(2) -0.002(2) 0.009(2) -0.002(2)
C26 0.020(3) 0.025(3) 0.016(3) 0.001(2) 0.006(2) 0.001(2)
C27 0.023(3) 0.032(3) 0.011(3) 0.003(2) 0.006(2) 0.007(2)
N6 0.022(2) 0.025(3) 0.013(2) 0.004(2) 0.0053(19) 0.006(2)
C28 0.050(4) 0.026(3) 0.037(4) 0.009(3) 0.024(3) 0.003(3)
O4 0.063(3) 0.026(2) 0.051(3) -0.009(2) 0.033(3) -0.010(2)
N7 0.035(3) 0.022(3) 0.023(3) -0.002(2) 0.010(2) -0.003(2)
C29 0.062(5) 0.043(4) 0.030(4) -0.011(3) 0.023(3) -0.017(4)
C30 0.052(4) 0.030(4) 0.026(3) 0.003(3) 0.004(3) 0.005(3)

loop_
_atom_type_symbol
_atom_type_description
_atom_type_scat_dispersion_real
_atom_type_scat_dispersion_imag
_atom_type_scat_source
C C 0.0033 0.0016 'International Tables Vol C Tables 4.2.6.8 and 6.1.1.4'
H H 0.0000 0.0000 'International Tables Vol C Tables 4.2.6.8 and 6.1.1.4'
N N 0.0061 0.0033 'International Tables Vol C Tables 4.2.6.8 and 6.1.1.4'
O O 0.0106 0.0060 'International Tables Vol C Tables 4.2.6.8 and 6.1.1.4'
Ru Ru -1.2594 0.8363 'International Tables Vol C Tables 4.2.6.8 and 6.1.1.4'

loop_
_geom_angle_atom_site_label_1
_geom_angle_atom_site_label_2
_geom_angle_atom_site_label_3
_geom_angle
_geom_angle_site_symmetry_1
_geom_angle_site_symmetry_3
_geom_angle_publ_flag
O3 Ru1 O1 90.68(14) . . ?
O3 Ru1 O2 90.02(14) . . ?
O1 Ru1 O2 176.64(15) . . ?
O3 Ru1 N4 86.41(16) . . ?
O1 Ru1 N4 92.43(16) . . ?
O2 Ru1 N4 90.90(16) . . ?
O3 Ru1 N2 177.25(17) . . ?
O1 Ru1 N2 88.28(16) . . ?
O2 Ru1 N2 91.17(16) . . ?
N4 Ru1 N2 91.09(17) . . ?
O3 Ru1 N6 88.73(15) . . ?
O1 Ru1 N6 88.23(16) . . ?
O2 Ru1 N6 88.49(15) . . ?
N4 Ru1 N6 175.10(16) . . ?
N2 Ru1 N6 93.78(17) . . ?
C1 O1 Ru1 127.1(3) . . ?
O1 C1 C2 117.6(5) . . ?
O1 C1 C6 124.4(5) . . ?
C2 C1 C6 118.0(5) . . ?
C3 C2 C1 122.1(5) . . ?
C3 C2 H2 118.9 . . ?
C1 C2 H2 118.9 . . ?
C2 C3 C4 120.2(5) . . ?
C2 C3 H3 119.9 . . ?
C4 C3 H3 119.9 . . ?
C5 C4 C3 119.2(6) . . ?
C5 C4 H4 120.4 . . ?
C3 C4 H4 120.4 . . ?
C4 C5 C6 122.3(6) . . ?
C4 C5 H5 118.9 . . ?
C6 C5 H5 118.9 . . ?
C5 C6 C1 118.2(5) . . ?
C5 C6 C7 119.0(5) . . ?
C1 C6 C7 122.8(5) . . ?
N2 C7 N1 113.1(5) . . ?
N2 C7 C6 124.7(5) . . ?
N1 C7 C6 122.1(5) . . ?
C7 N1 C8 108.5(5) . . ?
C7 N1 H1 121(5) . . ?
C8 N1 H1 109(5) . . ?
N1 C8 C9 100.9(5) . . ?
N1 C8 H8 111.6 . . ?
C9 C8 H8 111.6 . . ?
N1 C8 H8A 111.6 . . ?
C9 C8 H8A 111.6 . . ?
H8 C8 H8A 109.4 . . ?
N2 C9 C8 105.5(4) . . ?
N2 C9 H9 110.6 . . ?
C8 C9 H9 110.6 . . ?
N2 C9 H9A 110.6 . . ?
C8 C9 H9A 110.6 . . ?
H9 C9 H9A 108.8 . . ?
C7 N2 C9 107.8(4) . . ?
C7 N2 Ru1 127.5(4) . . ?
C9 N2 Ru1 124.4(3) . . ?
C10 O2 Ru1 126.1(3) . . ?
O2 C10 C15 125.5(5) . . ?
O2 C10 C11 116.6(5) . . ?
C15 C10 C11 117.9(5) . . ?
C12 C11 C10 121.0(5) . . ?
C12 C11 H11 119.5 . . ?
C10 C11 H11 119.5 . . ?
C11 C12 C13 120.8(5) . . ?
C11 C12 H12 119.6 . . ?
C13 C12 H12 119.6 . . ?
C14 C13 C12 118.9(5) . . ?
C14 C13 H13 120.6 . . ?
C12 C13 H13 120.6 . . ?
C13 C14 C15 122.3(5) . . ?
C13 C14 H14 118.8 . . ?
C15 C14 H14 118.8 . . ?
C10 C15 C14 119.1(5) . . ?
C10 C15 C16 123.1(5) . . ?
C14 C15 C16 117.8(5) . . ?
N4 C16 N3 113.2(5) . . ?
N4 C16 C15 124.9(5) . . ?
N3 C16 C15 121.8(5) . . ?
C16 N3 C17 109.0(5) . . ?
C16 N3 H3A 115(4) . . ?
C17 N3 H3A 123(4) . . ?
N3 C17 C18 101.5(5) . . ?
N3 C17 H17 111.5 . . ?
C18 C17 H17 111.5 . . ?
N3 C17 H17A 111.5 . . ?
C18 C17 H17A 111.5 . . ?
H17 C17 H17A 109.3 . . ?
N4 C18 C17 104.6(4) . . ?
N4 C18 H18 110.8 . . ?
C17 C18 H18 110.8 . . ?
N4 C18 H18A 110.8 . . ?
C17 C18 H18A 110.8 . . ?
H18 C18 H18A 108.9 . . ?
C16 N4 C18 107.5(4) . . ?
C16 N4 Ru1 126.3(4) . . ?
C18 N4 Ru1 123.8(3) . . ?
C19 O3 Ru1 126.8(3) . . ?
O3 C19 C20 116.6(5) . . ?
O3 C19 C24 125.8(5) . . ?
C20 C19 C24 117.5(5) . . ?
C21 C20 C19 122.8(5) . . ?
C21 C20 H20 118.6 . . ?
C19 C20 H20 118.6 . . ?
C20 C21 C22 119.8(5) . . ?
C20 C21 H21 120.1 . . ?
C22 C21 H21 120.1 . . ?
C21 C22 C23 119.0(5) . . ?
C21 C22 H22 120.5 . . ?
C23 C22 H22 120.5 . . ?
C22 C23 C24 122.8(5) . . ?
C22 C23 H23 118.6 . . ?
C24 C23 H23 118.6 . . ?
C23 C24 C19 118.0(5) . . ?
C23 C24 C25 119.5(5) . . ?
C19 C24 C25 122.4(5) . . ?
N6 C25 N5 113.9(5) . . ?
N6 C25 C24 125.0(5) . . ?
N5 C25 C24 120.8(5) . . ?
C25 N5 C26 108.8(4) . . ?
C25 N5 H5A 120(4) . . ?
C26 N5 H5A 117(4) . . ?
N5 C26 C27 102.1(4) . . ?
N5 C26 H26 111.3 . . ?
C27 C26 H26 111.3 . . ?
N5 C26 H26A 111.3 . . ?
C27 C26 H26A 111.3 . . ?
H26 C26 H26A 109.2 . . ?
N6 C27 C26 105.4(4) . . ?
N6 C27 H27 110.7 . . ?
C26 C27 H27 110.7 . . ?
N6 C27 H27A 110.7 . . ?
C26 C27 H27A 110.7 . . ?
H27 C27 H27A 108.8 . . ?
C25 N6 C27 108.7(4) . . ?
C25 N6 Ru1 126.8(3) . . ?
C27 N6 Ru1 124.5(3) . . ?
O4 C28 N7 127.0(6) . . ?
O4 C28 H28 116.5 . . ?
N7 C28 H28 116.5 . . ?
C28 N7 C30 119.5(5) . . ?
C28 N7 C29 121.5(5) . . ?
C30 N7 C29 119.0(5) . . ?
N7 C29 H29 109.5 . . ?
N7 C29 H29A 109.5 . . ?
H29 C29 H29A 109.5 . . ?
N7 C29 H29B 109.5 . . ?
H29 C29 H29B 109.5 . . ?
H29A C29 H29B 109.5 . . ?
N7 C30 H30 109.5 . . ?
N7 C30 H30A 109.5 . . ?
H30 C30 H30A 109.5 . . ?
N7 C30 H30B 109.5 . . ?
H30 C30 H30B 109.5 . . ?
H30A C30 H30B 109.5 . . ?

loop_
_geom_bond_atom_site_label_1
_geom_bond_atom_site_label_2
_geom_bond_distance
_geom_bond_site_symmetry_2
_geom_bond_publ_flag
Ru1 O3 1.998(4) . ?
Ru1 O1 2.010(3) . ?
Ru1 O2 2.010(3) . ?
Ru1 N4 2.021(4) . ?
Ru1 N2 2.023(4) . ?
Ru1 N6 2.053(4) . ?
O1 C1 1.317(6) . ?
C1 C2 1.412(7) . ?
C1 C6 1.421(7) . ?
C2 C3 1.370(8) . ?
C2 H2 0.9500 . ?
C3 C4 1.393(8) . ?
C3 H3 0.9500 . ?
C4 C5 1.371(8) . ?
C4 H4 0.9500 . ?
C5 C6 1.417(7) . ?
C5 H5 0.9500 . ?
C6 C7 1.450(7) . ?
C7 N2 1.313(7) . ?
C7 N1 1.372(7) . ?
N1 C8 1.472(7) . ?
N1 H1 0.83(7) . ?
C8 C9 1.520(7) . ?
C8 H8 0.9900 . ?
C8 H8A 0.9900 . ?
C9 N2 1.469(7) . ?
C9 H9 0.9900 . ?
C9 H9A 0.9900 . ?
O2 C10 1.340(6) . ?
C10 C15 1.399(7) . ?
C10 C11 1.427(7) . ?
C11 C12 1.377(7) . ?
C11 H11 0.9500 . ?
C12 C13 1.389(8) . ?
C12 H12 0.9500 . ?
C13 C14 1.364(7) . ?
C13 H13 0.9500 . ?
C14 C15 1.413(7) . ?
C14 H14 0.9500 . ?
C15 C16 1.473(7) . ?
C16 N4 1.314(6) . ?
C16 N3 1.362(7) . ?
N3 C17 1.450(7) . ?
N3 H3A 0.82(5) . ?
C17 C18 1.520(8) . ?
C17 H17 0.9900 . ?
C17 H17A 0.9900 . ?
C18 N4 1.476(7) . ?
C18 H18 0.9900 . ?
C18 H18A 0.9900 . ?
O3 C19 1.314(6) . ?
C19 C20 1.414(7) . ?
C19 C24 1.420(7) . ?
C20 C21 1.376(7) . ?
C20 H20 0.9500 . ?
C21 C22 1.380(7) . ?
C21 H21 0.9500 . ?
C22 C23 1.387(7) . ?
C22 H22 0.9500 . ?
C23 C24 1.407(7) . ?
C23 H23 0.9500 . ?
C24 C25 1.462(7) . ?
C25 N6 1.302(6) . ?
C25 N5 1.376(6) . ?
N5 C26 1.457(6) . ?
N5 H5A 0.84(5) . ?
C26 C27 1.537(7) . ?
C26 H26 0.9900 . ?
C26 H26A 0.9900 . ?
C27 N6 1.457(6) . ?
C27 H27 0.9900 . ?
C27 H27A 0.9900 . ?
C28 O4 1.224(7) . ?
C28 N7 1.324(7) . ?
C28 H28 0.9500 . ?
N7 C30 1.429(7) . ?
N7 C29 1.446(7) . ?
C29 H29 0.9800 . ?
C29 H29A 0.9800 . ?
C29 H29B 0.9800 . ?
C30 H30 0.9800 . ?
C30 H30A 0.9800 . ?
C30 H30B 0.9800 . ?

loop_
_geom_hbond_atom_site_label_D
_geom_hbond_atom_site_label_H
_geom_hbond_atom_site_label_A
_geom_hbond_distance_DH
_geom_hbond_distance_HA
_geom_hbond_distance_DA
_geom_hbond_angle_DHA
_geom_hbond_site_symmetry_A
N3 H3A O4 0.82(5) 2.13(5) 2.877(7) 151(5) .
C29 H29 O3 0.98 2.49 3.422(7) 158.9 4_465
C29 H29B O4 0.98 2.58 3.428(8) 144.9 4_565
N5 H5A O2 0.84(5) 2.13(6) 2.966(6) 170(5) 3_666

loop_
_geom_torsion_atom_site_label_1
_geom_torsion_atom_site_label_2
_geom_torsion_atom_site_label_3
_geom_torsion_atom_site_label_4
_geom_torsion
_geom_torsion_site_symmetry_1
_geom_torsion_site_symmetry_2
_geom_torsion_site_symmetry_3
_geom_torsion_site_symmetry_4
_geom_torsion_publ_flag
Ru1 O1 C1 C2 -159.9(4) . . . . ?
Ru1 O1 C1 C6 20.5(8) . . . . ?
O1 C1 C2 C3 -179.9(5) . . . . ?
C6 C1 C2 C3 -0.2(8) . . . . ?
C1 C2 C3 C4 1.8(9) . . . . ?
C2 C3 C4 C5 -2.4(9) . . . . ?
C3 C4 C5 C6 1.6(9) . . . . ?
C4 C5 C6 C1 0.0(8) . . . . ?
C4 C5 C6 C7 177.1(5) . . . . ?
O1 C1 C6 C5 179.0(5) . . . . ?
C2 C1 C6 C5 -0.6(8) . . . . ?
O1 C1 C6 C7 1.9(9) . . . . ?
C2 C1 C6 C7 -177.7(5) . . . . ?
C5 C6 C7 N2 171.3(5) . . . . ?
C1 C6 C7 N2 -11.7(9) . . . . ?
C5 C6 C7 N1 -4.7(8) . . . . ?
C1 C6 C7 N1 172.4(5) . . . . ?
N2 C7 N1 C8 12.8(7) . . . . ?
C6 C7 N1 C8 -170.8(5) . . . . ?
C7 N1 C8 C9 -19.2(6) . . . . ?
N1 C8 C9 N2 18.9(6) . . . . ?
N1 C7 N2 C9 0.4(6) . . . . ?
C6 C7 N2 C9 -175.8(5) . . . . ?
N1 C7 N2 Ru1 174.5(4) . . . . ?
C6 C7 N2 Ru1 -1.8(8) . . . . ?
C8 C9 N2 C7 -12.9(6) . . . . ?
C8 C9 N2 Ru1 172.9(3) . . . . ?
Ru1 O2 C10 C15 16.2(7) . . . . ?
Ru1 O2 C10 C11 -164.5(3) . . . . ?
O2 C10 C11 C12 -179.7(4) . . . . ?
C15 C10 C11 C12 -0.3(7) . . . . ?
C10 C11 C12 C13 -1.0(8) . . . . ?
C11 C12 C13 C14 1.6(8) . . . . ?
C12 C13 C14 C15 -0.9(8) . . . . ?
O2 C10 C15 C14 -179.7(4) . . . . ?
C11 C10 C15 C14 1.0(7) . . . . ?
O2 C10 C15 C16 0.0(8) . . . . ?
C11 C10 C15 C16 -179.3(4) . . . . ?
C13 C14 C15 C10 -0.5(8) . . . . ?
C13 C14 C15 C16 179.8(5) . . . . ?
C10 C15 C16 N4 -15.7(8) . . . . ?
C14 C15 C16 N4 164.1(5) . . . . ?
C10 C15 C16 N3 161.9(5) . . . . ?
C14 C15 C16 N3 -18.4(7) . . . . ?
N4 C16 N3 C17 -11.5(6) . . . . ?
C15 C16 N3 C17 170.7(5) . . . . ?
C16 N3 C17 C18 18.9(6) . . . . ?
N3 C17 C18 N4 -19.4(5) . . . . ?
N3 C16 N4 C18 -2.2(6) . . . . ?
C15 C16 N4 C18 175.6(5) . . . . ?
N3 C16 N4 Ru1 -165.0(4) . . . . ?
C15 C16 N4 Ru1 12.8(7) . . . . ?
C17 C18 N4 C16 14.0(6) . . . . ?
C17 C18 N4 Ru1 177.4(3) . . . . ?
Ru1 O3 C19 C20 162.8(3) . . . . ?
Ru1 O3 C19 C24 -19.7(7) . . . . ?
O3 C19 C20 C21 174.8(5) . . . . ?
C24 C19 C20 C21 -3.0(8) . . . . ?
C19 C20 C21 C22 1.3(8) . . . . ?
C20 C21 C22 C23 0.2(8) . . . . ?
C21 C22 C23 C24 0.1(8) . . . . ?
C22 C23 C24 C19 -1.8(7) . . . . ?
C22 C23 C24 C25 -177.3(5) . . . . ?
O3 C19 C24 C23 -174.4(5) . . . . ?
C20 C19 C24 C23 3.1(7) . . . . ?
O3 C19 C24 C25 1.0(8) . . . . ?
C20 C19 C24 C25 178.5(4) . . . . ?
C23 C24 C25 N6 -178.6(5) . . . . ?
C19 C24 C25 N6 6.0(8) . . . . ?
C23 C24 C25 N5 7.6(7) . . . . ?
C19 C24 C25 N5 -167.8(5) . . . . ?
N6 C25 N5 C26 4.3(6) . . . . ?
C24 C25 N5 C26 178.7(4) . . . . ?
C25 N5 C26 C27 -8.9(5) . . . . ?
N5 C26 C27 N6 10.2(5) . . . . ?
N5 C25 N6 C27 2.9(6) . . . . ?
C24 C25 N6 C27 -171.3(4) . . . . ?
N5 C25 N6 Ru1 -179.7(3) . . . . ?
C24 C25 N6 Ru1 6.1(7) . . . . ?
C26 C27 N6 C25 -8.4(5) . . . . ?
C26 C27 N6 Ru1 174.2(3) . . . . ?
O4 C28 N7 C30 -2.6(10) . . . . ?
O4 C28 N7 C29 178.1(6) . . . . ?
